data_1566552
loop_
_publ_author_name
'Wu, Zhen-Long'
'Zhang, Wei-Yan'
'Zhong, Jin-Cheng'
'Huang, Xiao-Jun'
'Xu, Wei'
'Chen, Min-Feng'
'Weng, Shao-Quan'
'Zhang, Dong-Mei'
'Che, Chun-Tao'
'Ye, Wen-Cai'
'Wang, Ying'

_publ_section_title
;
 Angiogenesis-Inhibitory Piperidine Alkaloids from the Leaves of
 <i>Microcos paniculata</i>.
;
_journal_issue 2
_journal_name_full 'Journal of natural products'
_journal_page_first 375
_journal_page_last 383
_journal_paper_doi 10.1021/acs.jnatprod.1c00960
_journal_volume 85
_journal_year 2022
_chemical_absolute_configuration ad
_chemical_formula_moiety 'C17 H31 N O3'
_chemical_formula_sum 'C17 H31 N O3'
_chemical_formula_weight 297.43
_space_group_crystal_system monoclinic
_space_group_IT_number 4
_space_group_name_Hall 'P 2yb'
_space_group_name_H-M_alt 'P 1 21 1'
_atom_sites_solution_hydrogens mixed
_atom_sites_solution_primary dual
_audit_creation_date 2020-02-13
_audit_creation_method
;
Olex2 1.3
(compiled Nov 21 2019 18:26:39 for OlexSys, GUI svn.r6003)
;
_cell_angle_alpha 90
_cell_angle_beta 99.1891(16)
_cell_angle_gamma 90
_cell_formula_units_Z 2
_cell_length_a 12.37896(19)
_cell_length_b 5.01515(14)
_cell_length_c 13.9105(3)
_cell_measurement_reflns_used 8663
_cell_measurement_temperature 100.01(10)
_cell_measurement_theta_max 73.4550
_cell_measurement_theta_min 4.4090
_cell_volume 852.51(3)
_computing_cell_refinement 'CrysAlisPro 1.171.38.43f (Rigaku OD, 2015)'
_computing_data_collection 'CrysAlisPro 1.171.38.43f (Rigaku OD, 2015)'
_computing_data_reduction 'CrysAlisPro 1.171.38.43f (Rigaku OD, 2015)'
_computing_molecular_graphics 'Olex2 1.3 (Dolomanov et al., 2009)'
_computing_publication_material 'Olex2 1.3 (Dolomanov et al., 2009)'
_computing_structure_refinement 'SHELXL 2018/3 (Sheldrick, 2015)'
_computing_structure_solution 'SHELXD  (Sheldrick, 2008)'
_diffrn_ambient_environment N~2~
_diffrn_ambient_temperature 100.01(10)
_diffrn_detector 'CCD plate'
_diffrn_detector_area_resol_mean 5.2684
_diffrn_detector_type AtlasS2
_diffrn_measured_fraction_theta_full 0.998
_diffrn_measured_fraction_theta_max 0.976
_diffrn_measurement_details
;
List of Runs (angles in degrees, time in seconds):

  # Type    Start    End  Width  t~exp~   \w     \q     \k     \f   Frames
--------------------------------------------------------------------------
  1  \w   -117.00  -8.00   1.00    1.00    --  -40.98 -77.00-150.00  109
  2  \w    -69.00  32.00   1.00    1.00    --  -40.98  57.00   0.00  101
  3  \w   -117.00  -8.00   1.00    1.00    --  -40.98 -77.00-120.00  109
  4  \w   -115.00 -16.00   1.00    1.00    --  -40.98 -38.00 -90.00   99
  5  \w   -113.00 -65.00   1.00    1.00    --  -40.98-137.00 -49.00   48
  6  \w     13.00 113.00   1.00    1.00    --   40.98  57.00   0.00  100
  7  \w     23.00  97.00   1.00    1.00    --   40.98-125.00  90.00   74
  8  \w     78.00 178.00   1.00    1.00    --  106.95  61.00 -60.00  100
  9  \w     74.00 178.00   1.00    1.00    --  106.95  77.00-180.00  104
 10  \w     81.00 178.00   1.00    1.00    --  106.95  45.00-180.00   97
 11  \w     81.00 178.00   1.00    1.00    --  106.95  45.00 -90.00   97
 12  \w     74.00 178.00   1.00    1.00    --  106.95  77.00-120.00  104
 13  \w     78.00 178.00   1.00    1.00    --  106.95  61.00-120.00  100
 14  \w     74.00 178.00   1.00    1.00    --  106.95  77.00-150.00  104
 15  \w     78.00 178.00   1.00    1.00    --  106.95  61.00-180.00  100
 16  \w     74.00 178.00   1.00    1.00    --  106.95  77.00 -60.00  104
 17  \w     78.00 178.00   1.00    1.00    --  106.95  61.00 -90.00  100
 18  \w     74.00 178.00   1.00    1.00    --  106.95  77.00 150.00  104
 19  \w     78.00 178.00   1.00    1.00    --  106.95  61.00-150.00  100
 20  \w     74.00 178.00   1.00    1.00    --  106.95  77.00 -90.00  104
 21  \w     94.00 178.00   1.00    1.00    --  106.95 125.00-150.00   84
 22  \w     81.00 178.00   1.00    1.00    --  106.95  45.00-150.00   97
 23  \w     94.00 178.00   1.00    1.00    --  106.95 125.00  60.00   84
 24  \w     81.00 108.00   1.00    1.00    --  106.95  45.00 -30.00   27
 25  \w     25.00 109.00   1.00    1.00    --  106.95 -95.00   0.00   84
;
_diffrn_measurement_device 'four-circle diffractometer'
_diffrn_measurement_device_type 'SuperNova, Dual, Cu at zero, AtlasS2'
_diffrn_measurement_method '\w scans'
_diffrn_orient_matrix_type 'CrysAlisPro convention (1999,Acta A55,543-557)'
_diffrn_orient_matrix_UB_11 0.0186321000
_diffrn_orient_matrix_UB_12 0.0159016000
_diffrn_orient_matrix_UB_13 -0.1067534000
_diffrn_orient_matrix_UB_21 0.1231431000
_diffrn_orient_matrix_UB_22 0.0445086000
_diffrn_orient_matrix_UB_23 0.0345816000
_diffrn_orient_matrix_UB_31 0.0190359000
_diffrn_orient_matrix_UB_32 -0.3036479000
_diffrn_orient_matrix_UB_33 -0.0004549000
_diffrn_radiation_monochromator mirror
_diffrn_radiation_probe x-ray
_diffrn_radiation_type 'Cu K\a'
_diffrn_radiation_wavelength 1.54184
_diffrn_reflns_av_R_equivalents 0.0247
_diffrn_reflns_av_unetI/netI 0.0199
_diffrn_reflns_Laue_measured_fraction_full 0.998
_diffrn_reflns_Laue_measured_fraction_max 0.976
_diffrn_reflns_limit_h_max 15
_diffrn_reflns_limit_h_min -13
_diffrn_reflns_limit_k_max 5
_diffrn_reflns_limit_k_min -5
_diffrn_reflns_limit_l_max 16
_diffrn_reflns_limit_l_min -17
_diffrn_reflns_number 12214
_diffrn_reflns_point_group_measured_fraction_full 0.941
_diffrn_reflns_point_group_measured_fraction_max 0.910
_diffrn_reflns_theta_full 67.684
_diffrn_reflns_theta_max 73.694
_diffrn_reflns_theta_min 3.218
_diffrn_source 'micro-focus sealed X-ray tube'
_diffrn_source_type 'SuperNova (Cu) X-ray Source'
_exptl_absorpt_coefficient_mu 0.618
_exptl_absorpt_correction_T_max 1.00000
_exptl_absorpt_correction_T_min 0.60159
_exptl_absorpt_correction_type multi-scan
_exptl_absorpt_process_details
;
CrysAlisPro 1.171.38.43f (Rigaku Oxford Diffraction, 2015)
Empirical absorption correction using spherical harmonics,
 implemented in SCALE3 ABSPACK scaling algorithm.
;
_exptl_crystal_colour colourless
_exptl_crystal_colour_primary colourless
_exptl_crystal_density_diffrn 1.159
_exptl_crystal_description block
_exptl_crystal_F_000 328
_exptl_crystal_size_max 0.13
_exptl_crystal_size_mid 0.12
_exptl_crystal_size_min 0.11
_refine_diff_density_max 0.224
_refine_diff_density_min -0.217
_refine_diff_density_rms 0.040
_refine_ls_abs_structure_details
;
 Flack x determined using 1227 quotients [(I+)-(I-)]/[(I+)+(I-)]
 (Parsons, Flack and Wagner, Acta Cryst. B69 (2013) 249-259).
;
_refine_ls_abs_structure_Flack -0.07(9)
_refine_ls_extinction_method none
_refine_ls_goodness_of_fit_ref 1.042
_refine_ls_hydrogen_treatment mixed
_refine_ls_matrix_type full
_refine_ls_number_parameters 199
_refine_ls_number_reflns 3147
_refine_ls_number_restraints 1
_refine_ls_restrained_S_all 1.042
_refine_ls_R_factor_all 0.0325
_refine_ls_R_factor_gt 0.0321
_refine_ls_shift/su_max 0.000
_refine_ls_shift/su_mean 0.000
_refine_ls_structure_factor_coef Fsqd
_refine_ls_weighting_details 'w=1/[\s^2^(Fo^2^)+(0.0566P)^2^+0.1439P] where P=(Fo^2^+2Fc^2^)/3'
_refine_ls_weighting_scheme calc
_refine_ls_wR_factor_gt 0.0885
_refine_ls_wR_factor_ref 0.0892
_reflns_Friedel_coverage 0.665
_reflns_Friedel_fraction_full 0.866
_reflns_Friedel_fraction_max 0.826
_reflns_number_gt 3104
_reflns_number_total 3147
_reflns_threshold_expression 'I > 2\s(I)'
_cod_data_source_file np1c00960_si_003.cif
_cod_data_source_block microgrewiapine_F
_cod_database_code 1566552
_shelx_shelxl_version_number 2018/3
_shelx_space_group_comment
;
The symmetry employed for this shelxl refinement is uniquely defined
by the following loop, which should always be used as a source of
symmetry information in preference to the above space-group names.
They are only intended as comments.
;
_reflns_odcompleteness_completeness 100.00
_reflns_odcompleteness_iscentric 1
_reflns_odcompleteness_theta 66.97
_olex2_refinement_description
;
1. Fixed Uiso
 At 1.2 times of:
  All C(H) groups, All C(H,H) groups
 At 1.5 times of:
  All C(H,H,H) groups, All O(H) groups
2.a Ternary CH refined with riding coordinates:
 C2(H2A), C3(H3A), C5'(H5'), C6(H6), C6'(H6')
2.b Secondary CH2 refined with riding coordinates:
 C4(H4A,H4B), C5(H5A,H5B), C7'(H7'A,H7'B), C8'(H8'A,H8'B), C9'(H9'A,H9'B)
2.c Aromatic/amide H refined with riding coordinates:
 C1'(H1'), C2'(H2'), C3'(H3'), C4'(H4')
2.d Idealised Me refined as rotating group:
 C7(H7A,H7B,H7C), C8(H8A,H8B,H8C), C10'(H10A,H10B,H10C)
2.e Idealised tetrahedral OH refined as rotating group:
 O2(H2), O3(H3)
;
_smtbx_masks_void_probe_radius 1.2
_smtbx_masks_void_truncation_radius 1.2
_olex2_submission_special_instructions 'No special instructions were received'
_oxdiff_exptl_absorpt_empirical_details
;
Empirical correction (ABSPACK) includes:
- Absorption correction using spherical harmonics
- Frame scaling
;
_oxdiff_exptl_absorpt_empirical_full_max 1.471
_oxdiff_exptl_absorpt_empirical_full_min 0.633

loop_
_space_group_symop_operation_xyz
'x, y, z'
'-x, y+1/2, -z'

loop_
_atom_site_label
_atom_site_type_symbol
_atom_site_fract_x
_atom_site_fract_y
_atom_site_fract_z
_atom_site_U_iso_or_equiv
_atom_site_adp_type
_atom_site_occupancy
_atom_site_site_symmetry_order
_atom_site_calc_flag
_atom_site_refinement_flags_posn
_atom_site_refinement_flags_adp
_atom_site_refinement_flags_occupancy
_atom_site_disorder_assembly
_atom_site_disorder_group
O1 O -0.85425(9) -0.1225(3) 0.58857(8) 0.0204(3) Uani 1 1 d . . . . .
O2 O -0.91560(9) -0.5086(3) 0.43267(8) 0.0212(3) Uani 1 1 d . . . . .
H2 H -0.981996 -0.532192 0.423617 0.032 Uiso 1 1 calc R U . . .
O3 O -0.81305(11) -0.6080(3) -0.31610(8) 0.0261(3) Uani 1 1 d . . . . .
H3 H -0.818282 -0.755323 -0.342009 0.039 Uiso 1 1 calc R U . . .
N1 N -0.73462(11) -0.6663(4) -0.04728(10) 0.0219(4) Uani 1 1 d . . . . .
C1' C -0.82596(13) -0.5052(4) 0.08550(12) 0.0207(4) Uani 1 1 d . . . . .
H1' H -0.847282 -0.677204 0.098990 0.025 Uiso 1 1 calc R U . . .
C2 C -0.71478(13) -0.6213(4) -0.14812(11) 0.0211(4) Uani 1 1 d . . . . .
H2A H -0.684802 -0.441442 -0.151974 0.025 Uiso 1 1 calc R U . . .
C2' C -0.81908(13) -0.3269(4) 0.15711(12) 0.0209(4) Uani 1 1 d . . . . .
H2' H -0.790453 -0.159785 0.146826 0.025 Uiso 1 1 calc R U . . .
C3 C -0.82589(14) -0.6337(4) -0.21555(11) 0.0203(4) Uani 1 1 d . . . . .
H3A H -0.861217 -0.804555 -0.206162 0.024 Uiso 1 1 calc R U . . .
C3' C -0.85384(13) -0.3784(4) 0.25084(12) 0.0205(4) Uani 1 1 d . . . . .
H3' H -0.877457 -0.549309 0.263016 0.025 Uiso 1 1 calc R U . . .
C4 C -0.89758(14) -0.4100(4) -0.19064(12) 0.0231(4) Uani 1 1 d . . . . .
H4A H -0.968452 -0.419444 -0.231926 0.028 Uiso 1 1 calc R U . . .
H4B H -0.864448 -0.239946 -0.201946 0.028 Uiso 1 1 calc R U . . .
C4' C -0.85364(12) -0.1943(4) 0.31996(11) 0.0197(4) Uani 1 1 d . . . . .
H4' H -0.827080 -0.026070 0.307967 0.024 Uiso 1 1 calc R U . . .
C5 C -0.91181(14) -0.4318(4) -0.08409(12) 0.0249(4) Uani 1 1 d . . . . .
H5A H -0.955400 -0.588272 -0.075714 0.030 Uiso 1 1 calc R U . . .
H5B H -0.951275 -0.276664 -0.066594 0.030 Uiso 1 1 calc R U . . .
C5' C -0.89289(13) -0.2362(4) 0.41593(11) 0.0186(4) Uani 1 1 d . . . . .
H5' H -0.960510 -0.134055 0.415156 0.022 Uiso 1 1 calc R U . . .
C6 C -0.80209(13) -0.4515(4) -0.01559(12) 0.0193(4) Uani 1 1 d . . . . .
H6 H -0.762999 -0.281695 -0.015919 0.023 Uiso 1 1 calc R U . . .
C6' C -0.80729(12) -0.1310(4) 0.49963(11) 0.0184(4) Uani 1 1 d . . . . .
H6' H -0.789246 0.052273 0.483590 0.022 Uiso 1 1 calc R U . . .
C7 C -0.63394(16) -0.8191(5) -0.17872(14) 0.0321(5) Uani 1 1 d . . . . .
H7A H -0.562709 -0.787727 -0.141773 0.048 Uiso 1 1 calc R U . . .
H7B H -0.630998 -0.797392 -0.246818 0.048 Uiso 1 1 calc R U . . .
H7C H -0.656970 -0.997244 -0.166912 0.048 Uiso 1 1 calc R U . . .
C7' C -0.70137(12) -0.2932(4) 0.51285(11) 0.0194(4) Uani 1 1 d . . . . .
H7'A H -0.718664 -0.479243 0.521862 0.023 Uiso 1 1 calc R U . . .
H7'B H -0.668923 -0.279857 0.454006 0.023 Uiso 1 1 calc R U . . .
C8 C -0.63206(16) -0.6869(7) 0.02038(13) 0.0414(7) Uani 1 1 d . . . . .
H8A H -0.592093 -0.840109 0.004160 0.062 Uiso 1 1 calc R U . . .
H8B H -0.647382 -0.705014 0.085574 0.062 Uiso 1 1 calc R U . . .
H8C H -0.589182 -0.529197 0.015943 0.062 Uiso 1 1 calc R U . . .
C8' C -0.61793(13) -0.2012(4) 0.59928(11) 0.0213(4) Uani 1 1 d . . . . .
H8'A H -0.648899 -0.224036 0.658555 0.026 Uiso 1 1 calc R U . . .
H8'B H -0.603813 -0.012556 0.592118 0.026 Uiso 1 1 calc R U . . .
C9' C -0.50965(14) -0.3526(5) 0.60926(13) 0.0279(5) Uani 1 1 d . . . . .
H9'A H -0.523807 -0.542268 0.612721 0.033 Uiso 1 1 calc R U . . .
H9'B H -0.475980 -0.320604 0.551962 0.033 Uiso 1 1 calc R U . . .
C10' C -0.43074(16) -0.2679(6) 0.69968(15) 0.0425(6) Uani 1 1 d . . . . .
H10A H -0.413376 -0.082351 0.694859 0.064 Uiso 1 1 calc R U . . .
H10B H -0.364896 -0.371648 0.704647 0.064 Uiso 1 1 calc R U . . .
H10C H -0.464244 -0.296531 0.756485 0.064 Uiso 1 1 calc R U . . .
H1 H -0.849(2) -0.279(8) 0.614(2) 0.056(10) Uiso 1 1 d . . . . .

loop_
_atom_site_aniso_label
_atom_site_aniso_U_11
_atom_site_aniso_U_22
_atom_site_aniso_U_33
_atom_site_aniso_U_23
_atom_site_aniso_U_13
_atom_site_aniso_U_12
O1 0.0206(5) 0.0274(8) 0.0143(5) -0.0015(5) 0.0059(4) 0.0024(5)
O2 0.0183(5) 0.0247(8) 0.0210(6) 0.0008(5) 0.0043(4) -0.0035(5)
O3 0.0375(7) 0.0277(8) 0.0133(5) -0.0019(5) 0.0053(5) -0.0002(6)
N1 0.0208(6) 0.0311(10) 0.0142(6) 0.0013(6) 0.0039(5) 0.0058(6)
C1' 0.0193(7) 0.0261(11) 0.0174(8) -0.0003(7) 0.0046(6) -0.0007(7)
C2 0.0224(7) 0.0260(11) 0.0157(7) -0.0001(7) 0.0051(6) 0.0002(8)
C2' 0.0200(7) 0.0256(11) 0.0172(8) -0.0006(7) 0.0035(6) 0.0008(7)
C3 0.0267(8) 0.0211(10) 0.0133(7) 0.0005(7) 0.0037(6) -0.0013(8)
C3' 0.0196(7) 0.0250(11) 0.0169(8) -0.0011(7) 0.0029(6) 0.0002(7)
C4 0.0232(8) 0.0291(12) 0.0168(8) -0.0009(7) 0.0022(6) 0.0023(7)
C4' 0.0178(7) 0.0256(11) 0.0156(7) 0.0016(7) 0.0021(5) -0.0002(7)
C5 0.0200(8) 0.0375(13) 0.0178(8) -0.0017(8) 0.0049(6) 0.0048(8)
C5' 0.0173(7) 0.0231(10) 0.0156(7) 0.0005(7) 0.0030(6) 0.0010(7)
C6 0.0200(7) 0.0230(11) 0.0155(7) -0.0023(7) 0.0046(6) -0.0015(7)
C6' 0.0187(7) 0.0246(11) 0.0127(7) -0.0019(7) 0.0051(5) 0.0005(7)
C7 0.0352(9) 0.0395(14) 0.0234(9) 0.0003(9) 0.0106(7) 0.0112(9)
C7' 0.0179(7) 0.0239(11) 0.0166(7) -0.0025(7) 0.0034(6) 0.0009(7)
C8 0.0258(9) 0.080(2) 0.0184(8) 0.0016(10) 0.0027(7) 0.0171(11)
C8' 0.0189(7) 0.0284(12) 0.0167(7) -0.0028(7) 0.0032(6) 0.0003(7)
C9' 0.0206(8) 0.0414(14) 0.0215(8) -0.0031(8) 0.0025(6) 0.0032(8)
C10' 0.0227(9) 0.069(2) 0.0323(10) -0.0094(11) -0.0044(7) 0.0069(10)

loop_
_atom_type_symbol
_atom_type_description
_atom_type_scat_dispersion_real
_atom_type_scat_dispersion_imag
_atom_type_scat_source
C C 0.0181 0.0091 'International Tables Vol C Tables 4.2.6.8 and 6.1.1.4'
H H 0.0000 0.0000 'International Tables Vol C Tables 4.2.6.8 and 6.1.1.4'
N N 0.0311 0.0180 'International Tables Vol C Tables 4.2.6.8 and 6.1.1.4'
O O 0.0492 0.0322 'International Tables Vol C Tables 4.2.6.8 and 6.1.1.4'

loop_
_geom_angle_atom_site_label_1
_geom_angle_atom_site_label_2
_geom_angle_atom_site_label_3
_geom_angle
_geom_angle_site_symmetry_1
_geom_angle_site_symmetry_3
_geom_angle_publ_flag
C6' O1 H1 108(2) . . ?
C5' O2 H2 109.5 . . ?
C3 O3 H3 109.5 . . ?
C6 N1 C2 111.10(14) . . ?
C8 N1 C2 111.31(13) . . ?
C8 N1 C6 109.61(16) . . ?
C2' C1' H1' 117.3 . . ?
C2' C1' C6 125.44(19) . . ?
C6 C1' H1' 117.3 . . ?
N1 C2 H2A 108.3 . . ?
N1 C2 C3 107.73(12) . . ?
N1 C2 C7 112.51(15) . . ?
C3 C2 H2A 108.3 . . ?
C7 C2 H2A 108.3 . . ?
C7 C2 C3 111.60(15) . . ?
C1' C2' H2' 118.1 . . ?
C1' C2' C3' 123.85(19) . . ?
C3' C2' H2' 118.1 . . ?
O3 C3 C2 111.26(13) . . ?
O3 C3 H3A 109.2 . . ?
O3 C3 C4 108.53(15) . . ?
C2 C3 H3A 109.2 . . ?
C4 C3 C2 109.40(15) . . ?
C4 C3 H3A 109.2 . . ?
C2' C3' H3' 118.1 . . ?
C4' C3' C2' 123.71(19) . . ?
C4' C3' H3' 118.1 . . ?
C3 C4 H4A 109.8 . . ?
C3 C4 H4B 109.8 . . ?
C3 C4 C5 109.55(15) . . ?
H4A C4 H4B 108.2 . . ?
C5 C4 H4A 109.8 . . ?
C5 C4 H4B 109.8 . . ?
C3' C4' H4' 117.3 . . ?
C3' C4' C5' 125.37(18) . . ?
C5' C4' H4' 117.3 . . ?
C4 C5 H5A 109.1 . . ?
C4 C5 H5B 109.1 . . ?
C4 C5 C6 112.37(14) . . ?
H5A C5 H5B 107.9 . . ?
C6 C5 H5A 109.1 . . ?
C6 C5 H5B 109.1 . . ?
O2 C5' C4' 112.31(14) . . ?
O2 C5' H5' 108.2 . . ?
O2 C5' C6' 109.65(14) . . ?
C4' C5' H5' 108.2 . . ?
C4' C5' C6' 110.03(13) . . ?
C6' C5' H5' 108.3 . . ?
N1 C6 C1' 110.72(15) . . ?
N1 C6 C5 110.48(14) . . ?
N1 C6 H6 109.3 . . ?
C1' C6 C5 107.78(13) . . ?
C1' C6 H6 109.3 . . ?
C5 C6 H6 109.3 . . ?
O1 C6' C5' 109.56(12) . . ?
O1 C6' H6' 107.7 . . ?
O1 C6' C7' 111.47(13) . . ?
C5' C6' H6' 107.7 . . ?
C7' C6' C5' 112.50(15) . . ?
C7' C6' H6' 107.7 . . ?
C2 C7 H7A 109.5 . . ?
C2 C7 H7B 109.5 . . ?
C2 C7 H7C 109.5 . . ?
H7A C7 H7B 109.5 . . ?
H7A C7 H7C 109.5 . . ?
H7B C7 H7C 109.5 . . ?
C6' C7' H7'A 108.9 . . ?
C6' C7' H7'B 108.9 . . ?
H7'A C7' H7'B 107.8 . . ?
C8' C7' C6' 113.18(14) . . ?
C8' C7' H7'A 108.9 . . ?
C8' C7' H7'B 108.9 . . ?
N1 C8 H8A 109.5 . . ?
N1 C8 H8B 109.5 . . ?
N1 C8 H8C 109.5 . . ?
H8A C8 H8B 109.5 . . ?
H8A C8 H8C 109.5 . . ?
H8B C8 H8C 109.5 . . ?
C7' C8' H8'A 108.9 . . ?
C7' C8' H8'B 108.9 . . ?
C7' C8' C9' 113.27(15) . . ?
H8'A C8' H8'B 107.7 . . ?
C9' C8' H8'A 108.9 . . ?
C9' C8' H8'B 108.9 . . ?
C8' C9' H9'A 109.2 . . ?
C8' C9' H9'B 109.2 . . ?
H9'A C9' H9'B 107.9 . . ?
C10' C9' C8' 111.97(17) . . ?
C10' C9' H9'A 109.2 . . ?
C10' C9' H9'B 109.2 . . ?
C9' C10' H10A 109.5 . . ?
C9' C10' H10B 109.5 . . ?
C9' C10' H10C 109.5 . . ?
H10A C10' H10B 109.5 . . ?
H10A C10' H10C 109.5 . . ?
H10B C10' H10C 109.5 . . ?

loop_
_geom_bond_atom_site_label_1
_geom_bond_atom_site_label_2
_geom_bond_distance
_geom_bond_site_symmetry_2
_geom_bond_publ_flag
O1 C6' 1.4491(17) . ?
O1 H1 0.86(4) . ?
O2 H2 0.8200 . ?
O2 C5' 1.421(2) . ?
O3 H3 0.8200 . ?
O3 C3 1.4384(18) . ?
N1 C2 1.4796(19) . ?
N1 C6 1.473(2) . ?
N1 C8 1.458(2) . ?
C1' H1' 0.9300 . ?
C1' C2' 1.331(3) . ?
C1' C6 1.507(2) . ?
C2 H2A 0.9800 . ?
C2 C3 1.537(2) . ?
C2 C7 1.517(3) . ?
C2' H2' 0.9300 . ?
C2' C3' 1.460(2) . ?
C3 H3A 0.9800 . ?
C3 C4 1.505(3) . ?
C3' H3' 0.9300 . ?
C3' C4' 1.333(3) . ?
C4 H4A 0.9700 . ?
C4 H4B 0.9700 . ?
C4 C5 1.524(2) . ?
C4' H4' 0.9300 . ?
C4' C5' 1.506(2) . ?
C5 H5A 0.9700 . ?
C5 H5B 0.9700 . ?
C5 C6 1.533(2) . ?
C5' H5' 0.9800 . ?
C5' C6' 1.537(2) . ?
C6 H6 0.9800 . ?
C6' H6' 0.9800 . ?
C6' C7' 1.529(2) . ?
C7 H7A 0.9600 . ?
C7 H7B 0.9600 . ?
C7 H7C 0.9600 . ?
C7' H7'A 0.9700 . ?
C7' H7'B 0.9700 . ?
C7' C8' 1.526(2) . ?
C8 H8A 0.9600 . ?
C8 H8B 0.9600 . ?
C8 H8C 0.9600 . ?
C8' H8'A 0.9700 . ?
C8' H8'B 0.9700 . ?
C8' C9' 1.527(2) . ?
C9' H9'A 0.9700 . ?
C9' H9'B 0.9700 . ?
C9' C10' 1.524(3) . ?
C10' H10A 0.9600 . ?
C10' H10B 0.9600 . ?
C10' H10C 0.9600 . ?

loop_
_geom_torsion_atom_site_label_1
_geom_torsion_atom_site_label_2
_geom_torsion_atom_site_label_3
_geom_torsion_atom_site_label_4
_geom_torsion
_geom_torsion_site_symmetry_1
_geom_torsion_site_symmetry_2
_geom_torsion_site_symmetry_3
_geom_torsion_site_symmetry_4
_geom_torsion_publ_flag
O1 C6' C7' C8' -53.2(2) . . . . ?
O2 C5' C6' O1 -67.39(18) . . . . ?
O2 C5' C6' C7' 57.20(18) . . . . ?
O3 C3 C4 C5 -179.61(14) . . . . ?
N1 C2 C3 O3 -176.46(16) . . . . ?
N1 C2 C3 C4 63.6(2) . . . . ?
C1' C2' C3' C4' -175.38(17) . . . . ?
C2 N1 C6 C1' 177.53(13) . . . . ?
C2 N1 C6 C5 58.20(19) . . . . ?
C2 C3 C4 C5 -58.05(19) . . . . ?
C2' C1' C6 N1 134.95(18) . . . . ?
C2' C1' C6 C5 -104.1(2) . . . . ?
C2' C3' C4' C5' 177.48(14) . . . . ?
C3 C4 C5 C6 52.6(2) . . . . ?
C3' C4' C5' O2 9.1(2) . . . . ?
C3' C4' C5' C6' 131.50(18) . . . . ?
C4 C5 C6 N1 -52.2(2) . . . . ?
C4 C5 C6 C1' -173.29(17) . . . . ?
C4' C5' C6' O1 168.61(15) . . . . ?
C4' C5' C6' C7' -66.8(2) . . . . ?
C5' C6' C7' C8' -176.75(15) . . . . ?
C6 N1 C2 C3 -63.81(19) . . . . ?
C6 N1 C2 C7 172.76(16) . . . . ?
C6 C1' C2' C3' 173.28(15) . . . . ?
C6' C7' C8' C9' -176.78(16) . . . . ?
C7 C2 C3 O3 -52.5(2) . . . . ?
C7 C2 C3 C4 -172.38(16) . . . . ?
C7' C8' C9' C10' -176.51(18) . . . . ?
C8 N1 C2 C3 173.7(2) . . . . ?
C8 N1 C2 C7 50.3(2) . . . . ?
C8 N1 C6 C1' -59.0(2) . . . . ?
C8 N1 C6 C5 -178.35(17) . . . . ?
